data_1518754
loop_
_publ_author_name
'Tomson, Neil C.'
'Williams, Kamille D.'
'Dai, Xuliang'
'Sproules, Stephen'
'DeBeer, Serena'
'Warren, Timothy H.'
'Wieghardt, Karl'

_publ_section_title
;
 Re-evaluating the Cu K pre-edge XAS transition in complexes with covalent
 metal--ligand interactions
;
_journal_issue 4
_journal_name_full 'Chem. Sci.'
_journal_page_first 2474
_journal_paper_doi 10.1039/C4SC03294B
_journal_volume 6
_journal_year 2015
_chemical_formula_moiety 'C16 H6 F12 N2'
_chemical_formula_sum 'C16 H6 F12 N2'
_chemical_formula_weight 454.20
_chemical_name_common ArFN=NArF
_chemical_name_systematic
; 
 ? 
;
_space_group_IT_number 88
_symmetry_cell_setting tetragonal
_symmetry_space_group_name_Hall '-I 4ad'
_symmetry_space_group_name_H-M 'I 41/a :2'
_atom_sites_solution_hydrogens geom
_atom_sites_solution_primary direct
_atom_sites_solution_secondary difmap
_audit_creation_method SHELXL-97
_audit_update_record
;
2014-10-27 deposited with the CCDC.
2015-02-11 downloaded from the CCDC.
;
_cell_angle_alpha 90.00
_cell_angle_beta 90.00
_cell_angle_gamma 90.00
_cell_formula_units_Z 16
_cell_length_a 36.710(3)
_cell_length_b 36.710(3)
_cell_length_c 4.9148(6)
_cell_measurement_reflns_used 3632
_cell_measurement_temperature 100(2)
_cell_measurement_theta_max 47.030
_cell_measurement_theta_min 4.961
_cell_volume 6623.3(11)
_computing_cell_refinement 'Bruker APEXII'
_computing_data_collection 'Bruker APEXII'
_computing_data_reduction 'Bruker APEXII'
_computing_molecular_graphics
'X-SEED: L.J. Barbour, J. Supramol. Chem. 2001, 1, 189-191 and POV-ray: http://www.povray.org/'
_computing_publication_material 'Bruker SHELXTL'
_computing_structure_refinement 'SHELXL-97 (Sheldrick, 1997)'
_computing_structure_solution 'SHELXS-97 (Sheldrick, 1990)'
_diffrn_ambient_temperature 100(2)
_diffrn_measured_fraction_theta_full 0.999
_diffrn_measured_fraction_theta_max 0.999
_diffrn_radiation_monochromator graphite
_diffrn_radiation_source 'fine-focus sealed tube'
_diffrn_radiation_type MoK\a
_diffrn_radiation_wavelength 0.71073
_diffrn_reflns_av_R_equivalents 0.0717
_diffrn_reflns_av_sigmaI/netI 0.0540
_diffrn_reflns_limit_h_max 46
_diffrn_reflns_limit_h_min -46
_diffrn_reflns_limit_k_max 43
_diffrn_reflns_limit_k_min -46
_diffrn_reflns_limit_l_max 6
_diffrn_reflns_limit_l_min -6
_diffrn_reflns_number 18954
_diffrn_reflns_theta_full 27.00
_diffrn_reflns_theta_max 27.00
_diffrn_reflns_theta_min 1.11
_exptl_absorpt_coefficient_mu 0.204
_exptl_absorpt_correction_type none
_exptl_crystal_colour yellow
_exptl_crystal_density_diffrn 1.822
_exptl_crystal_density_method 'not measured'
_exptl_crystal_description needle
_exptl_crystal_F_000 3584
_exptl_crystal_size_max 0.60
_exptl_crystal_size_mid 0.10
_exptl_crystal_size_min 0.04
_refine_diff_density_max 0.591
_refine_diff_density_min -0.581
_refine_diff_density_rms 0.075
_refine_ls_extinction_method none
_refine_ls_goodness_of_fit_ref 1.024
_refine_ls_hydrogen_treatment mixed
_refine_ls_matrix_type full
_refine_ls_number_parameters 271
_refine_ls_number_reflns 3634
_refine_ls_number_restraints 0
_refine_ls_restrained_S_all 1.024
_refine_ls_R_factor_all 0.1031
_refine_ls_R_factor_gt 0.0515
_refine_ls_shift/su_max 0.001
_refine_ls_shift/su_mean 0.000
_refine_ls_structure_factor_coef Fsqd
_refine_ls_weighting_details 'calc w=1/[\s^2^(Fo^2^)+(0.0947P)^2^+0.1982P] where P=(Fo^2^+2Fc^2^)/3'
_refine_ls_weighting_scheme calc
_refine_ls_wR_factor_gt 0.1382
_refine_ls_wR_factor_ref 0.1668
_reflns_number_gt 2173
_reflns_number_total 3634
_reflns_threshold_expression >2sigma(I)
_cod_data_source_file c4sc03294b2.cif
_cod_data_source_block ArFN=ArF
_cod_depositor_comments
;
The following automatic conversions were performed:

'_symmetry_cell_setting' value 'Tetragonal' changed to 'tetragonal'
according to
/usr/data/users/saulius/crontab/automatic-downloads/rss-feeds/RSC/lib/dictionaries/cif_core.dic
dictionary named 'cif_core.dic' version 2.4.2 from 2011-04-26.

Automatic conversion script
Id: cif_fix_values 3008 2015-01-20 13:52:24Z robertas 

 Adding full bibliography for 1518753--1518754.cif.
;
_cod_original_cell_volume 6623.4(12)
_cod_original_sg_symbol_H-M I41/a
_cod_database_code 1518754

loop_
_symmetry_equiv_pos_as_xyz
'x, y, z'
'-y+3/4, x+1/4, z+1/4'
'-x, -y+1/2, z'
'y+1/4, -x+1/4, z+1/4'
'x+1/2, y+1/2, z+1/2'
'-y+5/4, x+3/4, z+3/4'
'-x+1/2, -y+1, z+1/2'
'y+3/4, -x+3/4, z+3/4'
'-x, -y, -z'
'y-3/4, -x-1/4, -z-1/4'
'x, y-1/2, -z'
'-y-1/4, x-1/4, -z-1/4'
'-x+1/2, -y+1/2, -z+1/2'
'y-1/4, -x+1/4, -z+1/4'
'x+1/2, y, -z+1/2'
'-y+1/4, x+1/4, -z+1/4'

loop_
_atom_site_label
_atom_site_type_symbol
_atom_site_fract_x
_atom_site_fract_y
_atom_site_fract_z
_atom_site_U_iso_or_equiv
_atom_site_adp_type
_atom_site_occupancy
_atom_site_symmetry_multiplicity
_atom_site_calc_flag
_atom_site_refinement_flags
F8 F 0.59924(5) 0.73622(5) 0.0914(4) 0.0396(5) Uani 1 1 d .
N2 N 0.61767(6) 0.86003(6) 0.8759(5) 0.0220(5) Uani 1 1 d .
F9 F 0.57058(5) 0.74147(5) 0.4691(4) 0.0389(5) Uani 1 1 d .
F7 F 0.55876(5) 0.77760(5) 0.1396(4) 0.0418(5) Uani 1 1 d .
N1 N 0.64182(6) 0.88127(6) 0.9592(5) 0.0236(6) Uani 1 1 d .
F10 F 0.71670(5) 0.79850(7) 0.0217(4) 0.0550(7) Uani 1 1 d .
C5 C 0.58597(7) 0.93046(7) 1.4746(6) 0.0211(6) Uani 1 1 d .
C8 C 0.54891(8) 0.92925(8) 1.5999(6) 0.0243(7) Uani 1 1 d .
C10 C 0.60418(7) 0.81130(7) 0.5698(6) 0.0215(6) Uani 1 1 d .
H10 H 0.5804 0.8118 0.6353 0.026 Uiso 1 1 calc R
C4 C 0.61024(7) 0.95789(7) 1.5490(6) 0.0226(6) Uani 1 1 d .
H4 H 0.6036 0.9753 1.6771 0.027 Uiso 1 1 calc R
C12 C 0.64938(7) 0.78530(7) 0.2714(6) 0.0206(6) Uani 1 1 d .
H12 H 0.6559 0.7685 0.1383 0.025 Uiso 1 1 calc R
C3 C 0.64451(8) 0.95878(7) 1.4285(6) 0.0225(6) Uani 1 1 d .
F12 F 0.73085(7) 0.83896(7) 0.3047(7) 0.0976(12) Uani 1 1 d .
C1 C 0.62951(7) 0.90610(7) 1.1621(6) 0.0197(6) Uani 1 1 d .
C13 C 0.67497(8) 0.81000(7) 0.3758(6) 0.0216(6) Uani 1 1 d .
C9 C 0.62993(7) 0.83548(7) 0.6711(6) 0.0206(6) Uani 1 1 d .
C11 C 0.61393(7) 0.78647(7) 0.3714(6) 0.0204(6) Uani 1 1 d .
C7 C 0.67019(9) 0.98885(8) 1.5040(7) 0.0297(7) Uani 1 1 d .
C16 C 0.71363(8) 0.80787(8) 0.2775(7) 0.0270(7) Uani 1 1 d .
C15 C 0.58559(8) 0.76043(8) 0.2678(6) 0.0244(7) Uani 1 1 d .
C6 C 0.59502(7) 0.90497(7) 1.2815(6) 0.0204(6) Uani 1 1 d .
H6 H 0.5784 0.8871 1.2307 0.024 Uiso 1 1 calc R
C14 C 0.66567(7) 0.83475(7) 0.5725(6) 0.0208(6) Uani 1 1 d .
H14 H 0.6830 0.8509 0.6400 0.025 Uiso 1 1 calc R
F11 F 0.73294(6) 0.78436(9) 0.4139(6) 0.0903(11) Uani 1 1 d .
C2 C 0.65435(7) 0.93297(7) 1.2375(6) 0.0233(7) Uani 1 1 d .
H2 H 0.6774 0.9335 1.1596 0.028 Uiso 1 1 calc R
F6 F 0.53856(6) 0.89483(5) 1.6492(5) 0.0548(7) Uani 1 1 d .
F4 F 0.52345(5) 0.94326(6) 1.4416(4) 0.0477(6) Uani 1 1 d .
F5 F 0.54684(5) 0.94646(5) 1.8368(4) 0.0386(5) Uani 1 1 d .
F3 F 0.67589(8) 0.99089(7) 1.7697(5) 0.0756(9) Uani 1 1 d .
F2 F 0.70274(5) 0.98524(5) 1.3917(5) 0.0477(6) Uani 1 1 d .
F1 F 0.65807(5) 1.02129(5) 1.4230(6) 0.0530(7) Uani 1 1 d .

loop_
_atom_site_aniso_label
_atom_site_aniso_U_11
_atom_site_aniso_U_22
_atom_site_aniso_U_33
_atom_site_aniso_U_23
_atom_site_aniso_U_13
_atom_site_aniso_U_12
F8 0.0306(10) 0.0374(11) 0.0509(13) -0.0217(10) 0.0010(9) -0.0045(8)
N2 0.0215(12) 0.0184(11) 0.0261(14) -0.0020(11) 0.0002(11) 0.0020(9)
F9 0.0427(11) 0.0355(10) 0.0387(12) 0.0016(9) 0.0000(9) -0.0205(9)
F7 0.0306(10) 0.0333(10) 0.0615(14) 0.0023(10) -0.0223(10) 0.0013(8)
N1 0.0222(12) 0.0225(12) 0.0261(14) -0.0022(11) 0.0024(11) -0.0004(10)
F10 0.0266(10) 0.1033(19) 0.0352(13) -0.0244(13) 0.0087(9) -0.0033(11)
C5 0.0229(14) 0.0177(14) 0.0226(16) 0.0027(12) 0.0002(12) 0.0017(11)
C8 0.0234(15) 0.0273(15) 0.0222(17) -0.0052(13) 0.0004(13) 0.0005(12)
C10 0.0160(13) 0.0212(14) 0.0272(18) 0.0028(13) 0.0018(12) 0.0011(11)
C4 0.0236(15) 0.0173(13) 0.0270(17) -0.0011(12) -0.0017(13) 0.0029(11)
C12 0.0256(15) 0.0158(13) 0.0205(16) 0.0002(12) 0.0004(12) 0.0007(11)
C3 0.0246(14) 0.0168(13) 0.0259(17) 0.0024(12) -0.0045(13) -0.0010(11)
F12 0.0595(16) 0.0691(17) 0.164(3) -0.0720(19) 0.0742(18) -0.0400(13)
C1 0.0219(14) 0.0159(13) 0.0213(16) 0.0024(12) 0.0006(12) 0.0034(10)
C13 0.0219(14) 0.0198(14) 0.0230(17) 0.0054(12) 0.0009(13) 0.0016(11)
C9 0.0219(14) 0.0171(13) 0.0228(17) 0.0009(12) -0.0006(12) 0.0026(10)
C11 0.0234(14) 0.0156(13) 0.0220(16) 0.0045(12) -0.0032(12) 0.0006(10)
C7 0.0308(17) 0.0236(16) 0.034(2) -0.0001(14) -0.0033(15) -0.0043(12)
C16 0.0248(15) 0.0282(16) 0.0279(19) -0.0036(14) 0.0051(14) -0.0030(12)
C15 0.0260(15) 0.0195(14) 0.0277(18) -0.0005(13) 0.0000(13) 0.0028(11)
C6 0.0213(14) 0.0183(13) 0.0215(16) 0.0029(12) -0.0043(12) -0.0031(11)
C14 0.0200(13) 0.0173(13) 0.0253(17) 0.0019(12) -0.0008(12) -0.0014(10)
F11 0.0314(12) 0.159(3) 0.081(2) 0.066(2) 0.0244(13) 0.0416(15)
C2 0.0179(13) 0.0224(14) 0.0294(18) 0.0023(13) -0.0011(13) -0.0009(11)
F6 0.0439(12) 0.0302(11) 0.0902(19) -0.0060(11) 0.0381(12) -0.0091(9)
F4 0.0238(10) 0.0840(16) 0.0353(12) 0.0062(11) -0.0005(9) 0.0136(10)
F5 0.0291(10) 0.0565(12) 0.0302(11) -0.0151(9) 0.0049(8) -0.0008(9)
F3 0.104(2) 0.0864(18) 0.0360(14) -0.0009(13) -0.0136(14) -0.0690(16)
F2 0.0246(10) 0.0326(10) 0.0858(17) -0.0112(11) -0.0005(11) -0.0063(8)
F1 0.0335(11) 0.0174(9) 0.108(2) -0.0014(11) -0.0131(12) -0.0019(8)

loop_
_atom_type_symbol
_atom_type_description
_atom_type_scat_dispersion_real
_atom_type_scat_dispersion_imag
_atom_type_scat_source
C C 0.0033 0.0016 'International Tables Vol C Tables 4.2.6.8 and 6.1.1.4'
H H 0.0000 0.0000 'International Tables Vol C Tables 4.2.6.8 and 6.1.1.4'
N N 0.0061 0.0033 'International Tables Vol C Tables 4.2.6.8 and 6.1.1.4'
F F 0.0171 0.0103 'International Tables Vol C Tables 4.2.6.8 and 6.1.1.4'

loop_
_geom_angle_atom_site_label_1
_geom_angle_atom_site_label_2
_geom_angle_atom_site_label_3
_geom_angle
N1 N2 C9 113.7(2)
N2 N1 C1 113.8(2)
C6 C5 C4 121.2(3)
C6 C5 C8 119.0(2)
C4 C5 C8 119.7(3)
F4 C8 F5 106.9(2)
F4 C8 F6 105.8(3)
F5 C8 F6 105.9(3)
F4 C8 C5 113.0(3)
F5 C8 C5 113.5(2)
F6 C8 C5 111.1(2)
C11 C10 C9 119.9(3)
C3 C4 C5 118.9(3)
C11 C12 C13 118.5(3)
C2 C3 C4 120.6(3)
C2 C3 C7 120.6(3)
C4 C3 C7 118.8(3)
C2 C1 C6 120.2(3)
C2 C1 N1 115.6(2)
C6 C1 N1 124.2(2)
C14 C13 C12 121.3(3)
C14 C13 C16 119.8(3)
C12 C13 C16 118.8(3)
C10 C9 C14 120.1(3)
C10 C9 N2 116.3(2)
C14 C9 N2 123.6(2)
C10 C11 C12 120.8(3)
C10 C11 C15 118.7(3)
C12 C11 C15 120.5(3)
F2 C7 F3 105.9(3)
F2 C7 F1 105.4(3)
F3 C7 F1 107.3(3)
F2 C7 C3 113.0(3)
F3 C7 C3 112.7(3)
F1 C7 C3 112.0(3)
F11 C16 F10 105.9(3)
F11 C16 F12 105.2(3)
F10 C16 F12 106.6(3)
F11 C16 C13 112.5(3)
F10 C16 C13 113.8(3)
F12 C16 C13 112.2(3)
F7 C15 F9 107.1(2)
F7 C15 F8 106.6(2)
F9 C15 F8 106.8(2)
F7 C15 C11 111.9(2)
F9 C15 C11 111.6(3)
F8 C15 C11 112.5(2)
C5 C6 C1 119.3(3)
C13 C14 C9 119.4(3)
C3 C2 C1 119.7(3)

loop_
_geom_bond_atom_site_label_1
_geom_bond_atom_site_label_2
_geom_bond_distance
F8 C15 1.339(3)
N2 N1 1.250(3)
N2 C9 1.424(4)
F9 C15 1.329(4)
F7 C15 1.328(3)
N1 C1 1.425(4)
F10 C16 1.308(4)
C5 C6 1.374(4)
C5 C4 1.393(4)
C5 C8 1.494(4)
C8 F4 1.320(3)
C8 F5 1.327(3)
C8 F6 1.341(3)
C10 C11 1.382(4)
C10 C9 1.389(4)
C4 C3 1.391(4)
C12 C11 1.392(4)
C12 C13 1.403(4)
C3 C2 1.382(4)
C3 C7 1.498(4)
F12 C16 1.311(4)
C1 C2 1.393(4)
C1 C6 1.396(4)
C13 C14 1.370(4)
C13 C16 1.501(4)
C9 C14 1.399(4)
C11 C15 1.502(4)
C7 F2 1.323(4)
C7 F3 1.325(4)
C7 F1 1.332(4)
C16 F11 1.303(4)
